data_7058501
loop_
_publ_author_name
'Kumar, Rakesh'
'Mutreja, Vishal'
'Sharma, Gyaneshwar'
'Kumar, Sanjeev'
'Ali, Anzar'
'Mehta, S. K.'
'Venugopalan, P.'
'Kataria, Ramesh'
'Sahoo, Subash Chandra'

_publ_section_title
;
 The role of a weakly coordinating thioether group in ligation controlled
 molecular self-assemblies and their inter-conversions in Ni(ii) complexes
 of l-methionine derived ligand
;
_journal_issue 28
_journal_name_full 'New Journal of Chemistry'
_journal_page_first 11222
_journal_paper_doi 10.1039/C9NJ02573A
_journal_volume 43
_journal_year 2019
_chemical_absolute_configuration syn
_chemical_formula_moiety 'C26 H33 N2 Ni2 O8 S2, C2 H8 N O, H2 O [+ solvent'
_chemical_formula_sum 'C28 H43 N3 Ni2 O10 S2'
_chemical_formula_weight 763.15
_space_group_crystal_system trigonal
_space_group_IT_number 144
_space_group_name_Hall 'P 31'
_space_group_name_H-M_alt 'P 31'
_symmetry_space_group_name_Hall 'P 31'
_symmetry_space_group_name_H-M 'P 31'
_atom_sites_solution_hydrogens mixed
_audit_creation_date 2019-06-13
_audit_creation_method
;
Olex2 1.2-ac3
(compiled 2017.02.24 svn.r3390 for Rigaku Oxford Diffraction, GUI svn.r5318)
;
_audit_update_record
;
2019-06-17 deposited with the CCDC.    2019-06-18 downloaded from the CCDC.
;
_cell_angle_alpha 90
_cell_angle_beta 90
_cell_angle_gamma 120
_cell_formula_units_Z 3
_cell_length_a 17.5135(5)
_cell_length_b 17.5135(5)
_cell_length_c 10.5236(3)
_cell_measurement_reflns_used 9401
_cell_measurement_temperature 293(2)
_cell_measurement_theta_max 27.1940
_cell_measurement_theta_min 3.5470
_cell_volume 2795.38(14)
_computing_molecular_graphics 'Olex2 (Dolomanov et al., 2009)'
_computing_publication_material 'Olex2 (Dolomanov et al., 2009)'
_computing_structure_refinement 'ShelXL (Sheldrick, 2015)'
_computing_structure_solution 'SIR2004 (Burla et al., 2007)'
_diffrn_ambient_temperature 293(2)
_diffrn_measured_fraction_theta_full 0.998
_diffrn_measured_fraction_theta_max 0.931
_diffrn_measurement_device 'four-circle diffractometer'
_diffrn_measurement_device_type 'SuperNova, Single source at offset/far, HyPix3000'
_diffrn_measurement_method '\w scans'
_diffrn_radiation_probe x-ray
_diffrn_radiation_type MoK\a
_diffrn_radiation_wavelength 0.71073
_diffrn_reflns_av_R_equivalents 0.0505
_diffrn_reflns_av_unetI/netI 0.0547
_diffrn_reflns_Laue_measured_fraction_full 0.998
_diffrn_reflns_Laue_measured_fraction_max 0.931
_diffrn_reflns_limit_h_max 15
_diffrn_reflns_limit_h_min -22
_diffrn_reflns_limit_k_max 22
_diffrn_reflns_limit_k_min -22
_diffrn_reflns_limit_l_max 13
_diffrn_reflns_limit_l_min -12
_diffrn_reflns_number 12217
_diffrn_reflns_point_group_measured_fraction_full 0.775
_diffrn_reflns_point_group_measured_fraction_max 0.700
_diffrn_reflns_theta_full 25.242
_diffrn_reflns_theta_max 27.396
_diffrn_reflns_theta_min 3.311
_diffrn_source 'microfocus sealed tube X-ray'
_diffrn_source_type 'supernova Mo X-ray'
_exptl_absorpt_coefficient_mu 1.174
_exptl_absorpt_correction_type multi-scan
_exptl_absorpt_process_details multi-scan
_exptl_crystal_colour green
_exptl_crystal_colour_primary green
_exptl_crystal_density_diffrn 1.360
_exptl_crystal_description block
_exptl_crystal_F_000 1200
_exptl_crystal_recrystallization_method 'slow evaporation'
_exptl_crystal_size_max 0.31
_exptl_crystal_size_mid 0.26
_exptl_crystal_size_min 0.19
_exptl_transmission_factor_max 0.800
_exptl_transmission_factor_min 0.702
_refine_diff_density_max 0.991
_refine_diff_density_min -0.553
_refine_diff_density_rms 0.105
_refine_ls_abs_structure_details
;
 Flack x determined using 1728 quotients [(I+)-(I-)]/[(I+)+(I-)]
 (Parsons, Flack and Wagner, Acta Cryst. B69 (2013) 249-259).
;
_refine_ls_abs_structure_Flack 0.043(18)
_refine_ls_extinction_method none
_refine_ls_goodness_of_fit_ref 1.030
_refine_ls_hydrogen_treatment constr
_refine_ls_matrix_type full
_refine_ls_number_parameters 410
_refine_ls_number_reflns 5963
_refine_ls_number_restraints 2
_refine_ls_restrained_S_all 1.062
_refine_ls_R_factor_all 0.0643
_refine_ls_R_factor_gt 0.0599
_refine_ls_shift/su_max 0.000
_refine_ls_shift/su_mean 0.000
_refine_ls_structure_factor_coef Fsqd
_refine_ls_weighting_details 'w=1/[\s^2^(Fo^2^)+(0.1065P)^2^+5.6584P] where P=(Fo^2^+2Fc^2^)/3'
_refine_ls_weighting_scheme calc
_refine_ls_wR_factor_gt 0.1760
_refine_ls_wR_factor_ref 0.1790
_reflns_Friedel_coverage 0.504
_reflns_Friedel_fraction_full 0.553
_reflns_Friedel_fraction_max 0.469
_reflns_number_gt 5340
_reflns_number_total 5963
_reflns_threshold_expression 'I > 2\s(I)'
_cod_data_source_file c9nj02573a2.cif
_cod_data_source_block 2a
_cod_depositor_comments 'Adding full bibliography for 7058499--7058502.cif.'
_cod_original_cell_volume 2795.38(18)
_cod_database_code 7058501
_shelx_shelxl_version_number 2018/3
_shelx_space_group_comment
;
The symmetry employed for this shelxl refinement is uniquely defined
by the following loop, which should always be used as a source of
symmetry information in preference to the above space-group names.
They are only intended as comments.
;
_olex2_refinement_description
;
1. Fixed Uiso
 At 1.2 times of:
  All C(H) groups, All C(H,H) groups, All N(H) groups, All N(H,H,H) groups
 At 1.5 times of:
  All C(H,H,H) groups, All O(H) groups, All O(H,H) groups
2. Restrained distances
 O2-H10A
 2.8 with sigma of 0.02
3. Rigid body (RIGU) restrains
 C26
 with sigma for 1-2 distances of 0.004 and sigma for 1-3 distances of 0.004
 O10
 with sigma for 1-2 distances of 0.004 and sigma for 1-3 distances of 0.004
4.a Riding coordinates:
 O10(H10A,H10B)
4.b Ternary CH refined with riding coordinates:
 N2(H2), N1(H1), C14(H14), C2(H2A)
4.c Secondary CH2 refined with riding coordinates:
 C18(H18A,H18B), C27(H27A,H27B), C6(H6A,H6B), C16(H16A,H16B), C3(H3A,H3B),
 C4(H4A,H4B), C15(H15A,H15B), C28(H28A,H28B)
4.d Me refined with riding coordinates:
 C26(H26A,H26B,H26C)
4.e Aromatic/amide H refined with riding coordinates:
 C21(H21), C9(H9), C12(H12), C11(H11), C10(H10), C24(H24), C22(H22), C23(H23)
4.f Idealised Me refined as rotating group:
 N3(H3C,H3D,H3E), C17(H17A,H17B,H17C), C5(H5A,H5B,H5C)
4.g Idealised tetrahedral OH refined as rotating group:
 O9(H9A)
;
_olex2_submission_special_instructions 'No special instructions were received'

loop_
_space_group_symop_operation_xyz
'x, y, z'
'-y, x-y, z+1/3'
'-x+y, -x, z+2/3'

loop_
_atom_site_label
_atom_site_type_symbol
_atom_site_fract_x
_atom_site_fract_y
_atom_site_fract_z
_atom_site_U_iso_or_equiv
_atom_site_adp_type
_atom_site_occupancy
_atom_site_site_symmetry_order
_atom_site_calc_flag
_atom_site_refinement_flags_posn
_atom_site_refinement_flags_adp
Ni1 Ni 0.32289(8) 0.29870(8) 0.66587(10) 0.0361(3) Uani 1 1 d . .
Ni2 Ni 0.44068(8) 0.35003(7) 0.43763(10) 0.0354(3) Uani 1 1 d . .
S2 S 0.55551(17) 0.31947(17) 0.3548(3) 0.0473(6) Uani 1 1 d . .
S1 S 0.2328(2) 0.3517(2) 0.7699(3) 0.0529(7) Uani 1 1 d . .
O3 O 0.3946(4) 0.2535(4) 0.5713(6) 0.0394(15) Uani 1 1 d . .
O1 O 0.2073(4) 0.1844(4) 0.6085(6) 0.0401(15) Uani 1 1 d . .
O4 O 0.3592(4) 0.2713(4) 0.2953(6) 0.0394(15) Uani 1 1 d . .
O8 O 0.5261(5) 0.4377(5) 0.5683(7) 0.0516(18) Uani 1 1 d . .
N2 N 0.4728(5) 0.4442(5) 0.2966(8) 0.0400(18) Uani 1 1 d . .
H2 H 0.536609 0.484894 0.299778 0.048 Uiso 1 1 calc R .
O6 O 0.3422(4) 0.3682(5) 0.5036(6) 0.0415(15) Uani 1 1 d . .
O7 O 0.4379(5) 0.4017(5) 0.7350(7) 0.0509(18) Uani 1 1 d . .
O5 O 0.3315(5) 0.2671(5) 0.0892(7) 0.0559(19) Uani 1 1 d . .
O2 O 0.1175(5) 0.0482(5) 0.6740(7) 0.056(2) Uani 1 1 d D .
N1 N 0.3082(5) 0.2210(5) 0.8201(7) 0.0363(17) Uani 1 1 d . .
H1 H 0.321772 0.257418 0.896612 0.044 Uiso 1 1 calc R .
O10 O 0.1031(7) -0.0783(7) 0.8594(10) 0.089(3) Uani 1 1 d . U
H10A H 0.069231 -0.083764 0.797968 0.133 Uiso 1 1 d DR .
H10B H 0.139521 -0.094044 0.835628 0.133 Uiso 1 1 d R .
N3 N 0.1869(6) 0.1494(6) 0.3500(8) 0.047(2) Uani 1 1 d . .
H3C H 0.159009 0.169008 0.300805 0.057 Uiso 1 1 calc GR .
H3D H 0.244791 0.182654 0.338479 0.057 Uiso 1 1 calc GR .
H3E H 0.173874 0.151968 0.431018 0.057 Uiso 1 1 calc GR .
C13 C 0.3746(7) 0.3078(7) 0.1870(9) 0.042(2) Uani 1 1 d . .
C14 C 0.4519(7) 0.3989(7) 0.1743(8) 0.040(2) Uani 1 1 d . .
H14 H 0.437427 0.431989 0.113144 0.049 Uiso 1 1 calc R .
C8 C 0.3752(6) 0.1708(6) 0.5787(9) 0.0366(19) Uani 1 1 d . .
C21 C 0.1992(6) 0.3406(7) 0.4386(10) 0.043(2) Uani 1 1 d . .
H21 H 0.172613 0.300383 0.504414 0.052 Uiso 1 1 calc R .
C7 C 0.3589(6) 0.1322(7) 0.7020(9) 0.040(2) Uani 1 1 d . .
C9 C 0.3715(7) 0.1217(7) 0.4736(9) 0.043(2) Uani 1 1 d . .
H9 H 0.379682 0.145688 0.392495 0.051 Uiso 1 1 calc R .
C18 C 0.4276(7) 0.4965(7) 0.3171(10) 0.047(2) Uani 1 1 d . .
H18A H 0.443064 0.538028 0.247578 0.057 Uiso 1 1 calc R .
H18B H 0.450288 0.530392 0.394636 0.057 Uiso 1 1 calc R .
C12 C 0.3395(7) 0.0440(8) 0.7127(12) 0.055(3) Uani 1 1 d . .
H12 H 0.327625 0.017608 0.792472 0.066 Uiso 1 1 calc R .
C25 C 0.5102(7) 0.4487(7) 0.6788(9) 0.045(2) Uani 1 1 d . .
O9 O 0.2582(9) 0.0841(7) 0.1401(12) 0.094(3) Uani 1 1 d . .
H9A H 0.278480 0.137613 0.136284 0.140 Uiso 1 1 calc GR .
C1 C 0.1762(6) 0.1244(6) 0.6937(9) 0.037(2) Uani 1 1 d . .
C19 C 0.3305(7) 0.4446(7) 0.3263(10) 0.046(2) Uani 1 1 d . .
C2 C 0.2146(6) 0.1528(6) 0.8250(8) 0.038(2) Uani 1 1 d . .
H2A H 0.209302 0.101380 0.870046 0.046 Uiso 1 1 calc R .
C11 C 0.3379(8) -0.0037(8) 0.6090(13) 0.058(3) Uani 1 1 d . .
H11 H 0.325014 -0.061731 0.618415 0.069 Uiso 1 1 calc R .
C10 C 0.3554(7) 0.0347(8) 0.4901(12) 0.055(3) Uani 1 1 d . .
H10 H 0.356525 0.002995 0.419959 0.066 Uiso 1 1 calc R .
C27 C 0.1580(9) 0.0552(8) 0.3153(12) 0.065(3) Uani 1 1 d . .
H27A H 0.192936 0.036385 0.363331 0.078 Uiso 1 1 calc R .
H27B H 0.096875 0.018098 0.340294 0.078 Uiso 1 1 calc R .
C6 C 0.3673(6) 0.1849(7) 0.8163(9) 0.045(2) Uani 1 1 d . .
H6A H 0.356349 0.148156 0.890685 0.053 Uiso 1 1 calc R .
H6B H 0.427568 0.233325 0.821615 0.053 Uiso 1 1 calc R .
C16 C 0.5419(7) 0.3164(7) 0.1863(11) 0.053(3) Uani 1 1 d . .
H16A H 0.593020 0.317810 0.148048 0.063 Uiso 1 1 calc R .
H16B H 0.491106 0.259993 0.164680 0.063 Uiso 1 1 calc R .
C17 C 0.6613(8) 0.4168(9) 0.3728(14) 0.068(3) Uani 1 1 d . .
H17A H 0.660803 0.465515 0.331637 0.102 Uiso 1 1 calc GR .
H17B H 0.705731 0.407388 0.334801 0.102 Uiso 1 1 calc GR .
H17C H 0.673946 0.429713 0.461481 0.102 Uiso 1 1 calc GR .
C24 C 0.2760(9) 0.4586(8) 0.2461(11) 0.053(3) Uani 1 1 d . .
H24 H 0.302077 0.498140 0.179360 0.064 Uiso 1 1 calc R .
C3 C 0.1593(7) 0.1855(8) 0.8958(10) 0.052(3) Uani 1 1 d . .
H3A H 0.103219 0.134293 0.917855 0.062 Uiso 1 1 calc R .
H3B H 0.189229 0.212379 0.974720 0.062 Uiso 1 1 calc R .
C4 C 0.1405(7) 0.2500(9) 0.8285(11) 0.057(3) Uani 1 1 d . .
H4A H 0.107110 0.265405 0.886165 0.068 Uiso 1 1 calc R .
H4B H 0.102422 0.219676 0.756834 0.068 Uiso 1 1 calc R .
C20 C 0.2907(7) 0.3823(6) 0.4239(8) 0.040(2) Uani 1 1 d . .
C5 C 0.2861(10) 0.4057(10) 0.9144(12) 0.069(4) Uani 1 1 d . .
H5A H 0.298241 0.367120 0.964202 0.104 Uiso 1 1 calc GR .
H5B H 0.248238 0.420442 0.961452 0.104 Uiso 1 1 calc GR .
H5C H 0.340307 0.458568 0.895042 0.104 Uiso 1 1 calc GR .
C15 C 0.5297(8) 0.3898(8) 0.1218(11) 0.056(3) Uani 1 1 d . .
H15A H 0.520820 0.377596 0.031463 0.067 Uiso 1 1 calc R .
H15B H 0.583739 0.445798 0.132221 0.067 Uiso 1 1 calc R .
C22 C 0.1472(9) 0.3576(9) 0.3581(12) 0.062(3) Uani 1 1 d . .
H22 H 0.086424 0.329203 0.369302 0.074 Uiso 1 1 calc R .
C23 C 0.1880(9) 0.4190(9) 0.2583(11) 0.062(3) Uani 1 1 d . .
H23 H 0.154608 0.431688 0.202397 0.074 Uiso 1 1 calc R .
C26 C 0.5837(10) 0.5215(11) 0.7522(14) 0.088(5) Uani 1 1 d . U
H26A H 0.563679 0.523627 0.836332 0.132 Uiso 1 1 calc R .
H26B H 0.632342 0.510788 0.757366 0.132 Uiso 1 1 calc R .
H26C H 0.602392 0.576635 0.710071 0.132 Uiso 1 1 calc R .
C28 C 0.1664(11) 0.0418(9) 0.1794(13) 0.077(4) Uani 1 1 d . .
H28A H 0.136271 0.065708 0.130288 0.093 Uiso 1 1 calc R .
H28B H 0.138207 -0.020856 0.161916 0.093 Uiso 1 1 calc R .

loop_
_atom_site_aniso_label
_atom_site_aniso_U_11
_atom_site_aniso_U_22
_atom_site_aniso_U_33
_atom_site_aniso_U_23
_atom_site_aniso_U_13
_atom_site_aniso_U_12
Ni1 0.0349(6) 0.0389(6) 0.0296(5) -0.0006(5) -0.0012(5) 0.0148(5)
Ni2 0.0335(6) 0.0344(6) 0.0308(5) 0.0019(5) -0.0012(5) 0.0114(5)
S2 0.0373(13) 0.0377(13) 0.0618(15) 0.0071(11) 0.0026(11) 0.0149(11)
S1 0.0617(17) 0.0613(17) 0.0441(13) -0.0079(12) -0.0062(12) 0.0372(15)
O3 0.046(4) 0.040(4) 0.029(3) 0.006(3) 0.002(3) 0.018(3)
O1 0.039(3) 0.042(4) 0.028(3) 0.000(3) -0.005(3) 0.012(3)
O4 0.037(3) 0.040(4) 0.031(3) 0.003(3) 0.002(3) 0.011(3)
O8 0.036(4) 0.051(4) 0.048(4) -0.002(3) 0.001(3) 0.007(3)
N2 0.033(4) 0.035(4) 0.046(4) 0.008(3) 0.005(3) 0.013(3)
O6 0.038(4) 0.049(4) 0.038(3) 0.005(3) -0.001(3) 0.022(3)
O7 0.045(4) 0.046(4) 0.042(4) -0.005(3) -0.005(3) 0.008(3)
O5 0.061(5) 0.059(5) 0.033(3) 0.000(3) -0.007(3) 0.018(4)
O2 0.046(4) 0.048(4) 0.050(4) 0.005(3) -0.007(3) 0.005(3)
N1 0.035(4) 0.041(4) 0.023(3) 0.001(3) 0.001(3) 0.012(3)
O10 0.085(7) 0.085(7) 0.080(7) 0.018(6) -0.003(6) 0.032(6)
N3 0.041(4) 0.048(5) 0.036(4) 0.003(4) 0.002(3) 0.010(4)
C13 0.046(5) 0.048(6) 0.034(5) 0.005(4) -0.002(4) 0.025(5)
C14 0.046(5) 0.044(5) 0.030(4) 0.010(4) 0.005(4) 0.020(4)
C8 0.028(4) 0.037(5) 0.041(5) 0.004(4) 0.002(4) 0.013(4)
C21 0.035(5) 0.053(6) 0.042(5) -0.005(4) -0.006(4) 0.022(5)
C7 0.032(5) 0.042(5) 0.044(5) 0.009(4) -0.003(4) 0.016(4)
C9 0.044(5) 0.044(5) 0.037(5) -0.001(4) 0.002(4) 0.020(4)
C18 0.056(6) 0.040(5) 0.042(5) 0.004(4) 0.005(5) 0.022(5)
C12 0.040(6) 0.053(6) 0.075(8) 0.020(6) 0.002(5) 0.024(5)
C25 0.045(6) 0.038(5) 0.035(5) -0.008(4) -0.011(4) 0.010(5)
O9 0.133(10) 0.075(7) 0.083(7) -0.008(6) 0.015(7) 0.060(7)
C1 0.031(4) 0.043(5) 0.037(5) -0.003(4) -0.002(4) 0.017(4)
C19 0.059(6) 0.043(5) 0.042(5) 0.001(4) 0.001(5) 0.031(5)
C2 0.040(5) 0.043(5) 0.028(4) 0.001(4) -0.001(4) 0.017(4)
C11 0.050(6) 0.047(6) 0.081(8) 0.012(6) 0.014(6) 0.028(5)
C10 0.045(6) 0.052(6) 0.069(7) -0.004(6) -0.001(5) 0.024(5)
C27 0.064(8) 0.048(7) 0.062(7) 0.010(6) -0.008(6) 0.013(6)
C6 0.036(5) 0.054(6) 0.037(5) 0.006(4) -0.008(4) 0.017(5)
C16 0.043(6) 0.048(6) 0.066(7) 0.004(5) 0.017(5) 0.023(5)
C17 0.040(6) 0.061(8) 0.079(9) 0.000(7) 0.001(6) 0.008(5)
C24 0.073(8) 0.052(6) 0.047(6) 0.000(5) -0.008(5) 0.041(6)
C3 0.033(5) 0.066(7) 0.040(5) -0.004(5) 0.008(4) 0.014(5)
C4 0.038(6) 0.076(8) 0.057(6) -0.010(6) -0.003(5) 0.029(6)
C20 0.048(5) 0.036(5) 0.032(4) -0.002(4) -0.004(4) 0.018(4)
C5 0.084(9) 0.073(9) 0.056(7) -0.024(6) -0.018(7) 0.043(8)
C15 0.056(7) 0.057(7) 0.050(6) 0.011(5) 0.019(5) 0.025(6)
C22 0.054(7) 0.069(8) 0.068(8) -0.010(6) -0.008(6) 0.035(6)
C23 0.076(9) 0.080(9) 0.046(6) 0.003(6) -0.016(6) 0.052(8)
C26 0.060(8) 0.091(11) 0.069(9) -0.027(8) -0.011(7) 0.005(8)
C28 0.099(12) 0.054(8) 0.068(8) -0.012(6) -0.003(8) 0.030(8)

loop_
_atom_type_symbol
_atom_type_description
_atom_type_scat_dispersion_real
_atom_type_scat_dispersion_imag
_atom_type_scat_source
C C 0.0033 0.0016 'International Tables Vol C Tables 4.2.6.8 and 6.1.1.4'
H H 0.0000 0.0000 'International Tables Vol C Tables 4.2.6.8 and 6.1.1.4'
N N 0.0061 0.0033 'International Tables Vol C Tables 4.2.6.8 and 6.1.1.4'
Ni Ni 0.3393 1.1124 'International Tables Vol C Tables 4.2.6.8 and 6.1.1.4'
O O 0.0106 0.0060 'International Tables Vol C Tables 4.2.6.8 and 6.1.1.4'
S S 0.1246 0.1234 'International Tables Vol C Tables 4.2.6.8 and 6.1.1.4'

loop_
_geom_angle_atom_site_label_1
_geom_angle_atom_site_label_2
_geom_angle_atom_site_label_3
_geom_angle
S1 Ni1 Ni2 136.13(9)
O3 Ni1 Ni2 42.48(17)
O3 Ni1 S1 177.2(2)
O3 Ni1 O1 88.7(3)
O3 Ni1 O7 89.4(3)
O3 Ni1 N1 91.5(3)
O1 Ni1 Ni2 104.28(18)
O1 Ni1 S1 89.6(2)
O6 Ni1 Ni2 42.3(2)
O6 Ni1 S1 95.4(2)
O6 Ni1 O3 82.6(3)
O6 Ni1 O1 97.0(3)
O6 Ni1 O7 88.5(3)
O6 Ni1 N1 174.0(3)
O7 Ni1 Ni2 78.1(2)
O7 Ni1 S1 92.5(2)
O7 Ni1 O1 173.9(3)
O7 Ni1 N1 92.6(3)
N1 Ni1 Ni2 132.3(2)
N1 Ni1 S1 90.4(2)
N1 Ni1 O1 81.6(3)
S2 Ni2 Ni1 136.63(8)
O3 Ni2 Ni1 42.90(19)
O3 Ni2 S2 95.2(2)
O3 Ni2 O4 95.3(3)
O3 Ni2 N2 173.4(3)
O4 Ni2 Ni1 103.88(18)
O4 Ni2 S2 88.0(2)
O4 Ni2 N2 80.4(3)
O8 Ni2 Ni1 79.7(2)
O8 Ni2 S2 91.8(2)
O8 Ni2 O3 89.8(3)
O8 Ni2 O4 174.9(3)
O8 Ni2 N2 94.5(3)
O8 Ni2 O6 90.7(3)
N2 Ni2 Ni1 133.1(2)
N2 Ni2 S2 89.6(2)
O6 Ni2 Ni1 42.28(18)
O6 Ni2 S2 177.0(2)
O6 Ni2 O3 83.0(3)
O6 Ni2 O4 89.7(3)
O6 Ni2 N2 92.0(3)
C16 S2 Ni2 104.2(4)
C16 S2 C17 101.1(6)
C17 S2 Ni2 108.7(5)
C4 S1 Ni1 101.9(4)
C5 S1 Ni1 108.4(5)
C5 S1 C4 101.8(7)
Ni2 O3 Ni1 94.6(3)
C8 O3 Ni1 121.8(6)
C8 O3 Ni2 137.3(6)
C1 O1 Ni1 113.1(5)
C13 O4 Ni2 114.5(6)
C25 O8 Ni2 127.8(7)
Ni2 N2 H2 108.1
C14 N2 Ni2 107.7(6)
C14 N2 H2 108.1
C18 N2 Ni2 111.5(6)
C18 N2 H2 108.1
C18 N2 C14 113.2(8)
Ni1 O6 Ni2 95.4(3)
C20 O6 Ni1 135.4(6)
C20 O6 Ni2 121.2(6)
C25 O7 Ni1 129.2(6)
Ni1 N1 H1 108.1
C2 N1 Ni1 106.7(5)
C2 N1 H1 108.1
C6 N1 Ni1 112.6(6)
C6 N1 H1 108.1
C6 N1 C2 113.2(8)
H10A O10 H10B 109.5
H3C N3 H3D 109.5
H3C N3 H3E 109.5
H3D N3 H3E 109.5
C27 N3 H3C 109.5
C27 N3 H3D 109.5
C27 N3 H3E 109.5
O4 C13 O5 122.0(9)
O4 C13 C14 118.0(8)
O5 C13 C14 119.7(8)
N2 C14 H14 109.1
N2 C14 C15 112.0(9)
C13 C14 N2 110.4(7)
C13 C14 H14 109.1
C13 C14 C15 107.1(8)
C15 C14 H14 109.1
O3 C8 C7 117.2(8)
O3 C8 C9 123.0(8)
C9 C8 C7 119.8(9)
C20 C21 H21 119.1
C22 C21 H21 119.1
C22 C21 C20 121.8(11)
C8 C7 C12 118.3(10)
C8 C7 C6 120.8(9)
C12 C7 C6 120.8(9)
C8 C9 H9 120.2
C10 C9 C8 119.6(9)
C10 C9 H9 120.2
N2 C18 H18A 108.4
N2 C18 H18B 108.4
N2 C18 C19 115.6(8)
H18A C18 H18B 107.4
C19 C18 H18A 108.4
C19 C18 H18B 108.4
C7 C12 H12 119.2
C11 C12 C7 121.7(11)
C11 C12 H12 119.2
O8 C25 O7 124.9(9)
O8 C25 C26 117.0(10)
O7 C25 C26 118.0(10)
C28 O9 H9A 109.5
O1 C1 C2 115.8(8)
O2 C1 O1 123.8(9)
O2 C1 C2 120.4(9)
C24 C19 C18 122.3(10)
C24 C19 C20 117.7(11)
C20 C19 C18 119.9(9)
N1 C2 C1 111.6(7)
N1 C2 H2A 108.6
N1 C2 C3 111.6(8)
C1 C2 H2A 108.6
C1 C2 C3 107.8(8)
C3 C2 H2A 108.6
C12 C11 H11 120.2
C12 C11 C10 119.7(11)
C10 C11 H11 120.2
C9 C10 H10 119.6
C11 C10 C9 120.8(11)
C11 C10 H10 119.6
N3 C27 H27A 108.8
N3 C27 H27B 108.8
H27A C27 H27B 107.7
C28 C27 N3 113.8(10)
C28 C27 H27A 108.8
C28 C27 H27B 108.8
N1 C6 C7 115.0(8)
N1 C6 H6A 108.5
N1 C6 H6B 108.5
C7 C6 H6A 108.5
C7 C6 H6B 108.5
H6A C6 H6B 107.5
S2 C16 H16A 107.7
S2 C16 H16B 107.7
H16A C16 H16B 107.1
C15 C16 S2 118.6(8)
C15 C16 H16A 107.7
C15 C16 H16B 107.7
S2 C17 H17A 109.5
S2 C17 H17B 109.5
S2 C17 H17C 109.5
H17A C17 H17B 109.5
H17A C17 H17C 109.5
H17B C17 H17C 109.5
C19 C24 H24 117.8
C23 C24 C19 124.5(11)
C23 C24 H24 117.8
C2 C3 H3A 107.9
C2 C3 H3B 107.9
H3A C3 H3B 107.2
C4 C3 C2 117.8(9)
C4 C3 H3A 107.9
C4 C3 H3B 107.9
S1 C4 H4A 107.7
S1 C4 H4B 107.7
C3 C4 S1 118.5(8)
C3 C4 H4A 107.7
C3 C4 H4B 107.7
H4A C4 H4B 107.1
O6 C20 C21 122.4(9)
O6 C20 C19 118.8(9)
C21 C20 C19 118.8(9)
S1 C5 H5A 109.5
S1 C5 H5B 109.5
S1 C5 H5C 109.5
H5A C5 H5B 109.5
H5A C5 H5C 109.5
H5B C5 H5C 109.5
C14 C15 H15A 108.6
C14 C15 H15B 108.6
C16 C15 C14 114.8(8)
C16 C15 H15A 108.6
C16 C15 H15B 108.6
H15A C15 H15B 107.5
C21 C22 H22 120.5
C21 C22 C23 118.9(12)
C23 C22 H22 120.5
C24 C23 C22 118.4(10)
C24 C23 H23 120.8
C22 C23 H23 120.8
C25 C26 H26A 109.5
C25 C26 H26B 109.5
C25 C26 H26C 109.5
H26A C26 H26B 109.5
H26A C26 H26C 109.5
H26B C26 H26C 109.5
O9 C28 H28A 109.3
O9 C28 H28B 109.3
C27 C28 O9 111.7(12)
C27 C28 H28A 109.3
C27 C28 H28B 109.3
H28A C28 H28B 107.9

loop_
_geom_bond_atom_site_label_1
_geom_bond_atom_site_label_2
_geom_bond_distance
Ni1 Ni2 2.9964(16)
Ni1 S1 2.453(3)
Ni1 O3 2.046(7)
Ni1 O1 2.102(6)
Ni1 O6 2.025(6)
Ni1 O7 2.051(7)
Ni1 N1 2.049(8)
Ni2 S2 2.483(3)
Ni2 O3 2.030(6)
Ni2 O4 2.053(6)
Ni2 O8 2.047(7)
Ni2 N2 2.077(8)
Ni2 O6 2.026(7)
S2 C16 1.787(12)
S2 C17 1.793(12)
S1 C4 1.813(13)
S1 C5 1.787(12)
O3 C8 1.314(11)
O1 C1 1.278(11)
O4 C13 1.268(11)
O8 C25 1.234(12)
N2 H2 0.9800
N2 C14 1.459(13)
N2 C18 1.496(14)
O6 C20 1.343(11)
O7 C25 1.260(13)
O5 C13 1.265(12)
O2 C1 1.228(12)
N1 H1 0.9800
N1 C2 1.469(12)
N1 C6 1.459(13)
O10 H10A 0.8500
O10 H10B 0.8496
N3 H3C 0.8900
N3 H3D 0.8900
N3 H3E 0.8900
N3 C27 1.508(16)
C13 C14 1.495(14)
C14 H14 0.9800
C14 C15 1.552(15)
C8 C7 1.424(13)
C8 C9 1.383(13)
C21 H21 0.9300
C21 C20 1.398(14)
C21 C22 1.380(15)
C7 C12 1.412(15)
C7 C6 1.478(15)
C9 H9 0.9300
C9 C10 1.413(15)
C18 H18A 0.9700
C18 H18B 0.9700
C18 C19 1.476(16)
C12 H12 0.9300
C12 C11 1.365(18)
C25 C26 1.496(16)
O9 H9A 0.8200
O9 C28 1.45(2)
C1 C2 1.508(12)
C19 C24 1.385(15)
C19 C20 1.404(14)
C2 H2A 0.9800
C2 C3 1.541(15)
C11 H11 0.9300
C11 C10 1.381(17)
C10 H10 0.9300
C27 H27A 0.9700
C27 H27B 0.9700
C27 C28 1.469(19)
C6 H6A 0.9700
C6 H6B 0.9700
C16 H16A 0.9700
C16 H16B 0.9700
C16 C15 1.559(16)
C17 H17A 0.9600
C17 H17B 0.9600
C17 H17C 0.9600
C24 H24 0.9300
C24 C23 1.344(18)
C3 H3A 0.9700
C3 H3B 0.9700
C3 C4 1.502(18)
C4 H4A 0.9700
C4 H4B 0.9700
C5 H5A 0.9600
C5 H5B 0.9600
C5 H5C 0.9600
C15 H15A 0.9700
C15 H15B 0.9700
C22 H22 0.9300
C22 C23 1.415(19)
C23 H23 0.9300
C26 H26A 0.9600
C26 H26B 0.9600
C26 H26C 0.9600
C28 H28A 0.9700
C28 H28B 0.9700

loop_
_geom_hbond_atom_site_label_D
_geom_hbond_atom_site_label_H
_geom_hbond_atom_site_label_A
_geom_hbond_distance_DH
_geom_hbond_distance_HA
_geom_hbond_distance_DA
_geom_hbond_angle_DHA
_geom_hbond_site_symmetry_A
_geom_hbond_publ_flag
N3 H3C O10 0.89 1.91 2.781(14) 166.0 2_554 yes
N3 H3D O4 0.89 1.88 2.748(11) 166.1 . yes
N3 H3E O1 0.89 1.95 2.773(10) 152.1 . yes
O9 H9A O5 0.82 2.04 2.844(14) 168.6 . yes
